data_1564273
loop_
_publ_author_name
'Speelman, Amy L.'
'Tran, Ba'
'Erickson, Jeremy D.'
'Vasiliu, Monica'
'Dixon, David A.'
'Bullock, R. Morris'

_publ_section_title
;
 Accelerating the Insertion Reactions of (NHC)Cu-H via Remote Ligand
 Functionalization
;
_journal_name_full 'Chemical Science'
_journal_paper_doi 10.1039/D1SC01911B
_journal_year 2021
_chemical_formula_moiety 'C82 H68 Cu N3'
_chemical_formula_sum 'C82 H68 Cu N3'
_chemical_formula_weight 1158.93
_chemical_properties_physical Air-sensitive,Moisture-sensitive
_space_group_crystal_system monoclinic
_space_group_IT_number 14
_space_group_name_Hall '-P 2ybc'
_space_group_name_H-M_alt 'P 1 21/c 1'
_atom_sites_solution_hydrogens geom
_audit_creation_date 2020-09-29
_audit_creation_method
;
Olex2 1.3
(compiled 2020.07.31 svn.rc2a77460 for OlexSys, GUI svn.r6145)
;
_audit_update_record
;
2020-12-14 deposited with the CCDC.	2021-07-23 downloaded from the CCDC.
;
_cell_angle_alpha 90
_cell_angle_beta 104.211(2)
_cell_angle_gamma 90
_cell_formula_units_Z 4
_cell_length_a 27.7289(15)
_cell_length_b 14.9712(8)
_cell_length_c 17.0546(9)
_cell_measurement_reflns_used 9765
_cell_measurement_temperature 100.0
_cell_measurement_theta_max 28.314
_cell_measurement_theta_min 2.273
_cell_volume 6863.3(6)
_computing_cell_refinement 'SAINT v8.37A (Bruker, 2015)'
_computing_data_reduction 'SAINT v8.37A (Bruker, 2015)'
_computing_molecular_graphics 'Olex2 1.3 (Dolomanov et al., 2009)'
_computing_publication_material 'Olex2 1.3 (Dolomanov et al., 2009)'
_computing_structure_refinement 'XL  (Sheldrick, 2008)'
_computing_structure_solution 'SHELXT 2014/5 (Sheldrick, 2014)'
_diffrn_ambient_temperature 100.0
_diffrn_measured_fraction_theta_full 1.000
_diffrn_measured_fraction_theta_max 0.997
_diffrn_measurement_device_type 'Bruker APEX-II CCD'
_diffrn_measurement_method '\f and \w scans'
_diffrn_radiation_type MoK\a
_diffrn_radiation_wavelength 0.71073
_diffrn_reflns_av_R_equivalents 0.0592
_diffrn_reflns_av_unetI/netI 0.0315
_diffrn_reflns_Laue_measured_fraction_full 1.000
_diffrn_reflns_Laue_measured_fraction_max 0.997
_diffrn_reflns_limit_h_max 37
_diffrn_reflns_limit_h_min -37
_diffrn_reflns_limit_k_max 20
_diffrn_reflns_limit_k_min -19
_diffrn_reflns_limit_l_max 22
_diffrn_reflns_limit_l_min -21
_diffrn_reflns_number 192183
_diffrn_reflns_point_group_measured_fraction_full 1.000
_diffrn_reflns_point_group_measured_fraction_max 0.997
_diffrn_reflns_theta_full 25.242
_diffrn_reflns_theta_max 28.366
_diffrn_reflns_theta_min 1.866
_diffrn_source_current 1.4
_diffrn_source_power 0.07
_diffrn_source_voltage 50.0
_diffrn_standards_number 0
_exptl_absorpt_coefficient_mu 0.363
_exptl_absorpt_correction_T_max .9583
_exptl_absorpt_correction_T_min .8767
_exptl_absorpt_correction_type multi-scan
_exptl_absorpt_process_details 'SADABS-2014/5 (Bruker,2014/5) was used for absorption correction.'
_exptl_crystal_colour 'clear colourless'
_exptl_crystal_colour_lustre clear
_exptl_crystal_colour_primary colourless
_exptl_crystal_density_diffrn 1.122
_exptl_crystal_description block
_exptl_crystal_F_000 2440
_exptl_crystal_size_max 0.187
_exptl_crystal_size_mid 0.186
_exptl_crystal_size_min 0.13
_refine_diff_density_max 2.265
_refine_diff_density_min -1.171
_refine_diff_density_rms 0.128
_refine_ls_extinction_method none
_refine_ls_goodness_of_fit_ref 1.175
_refine_ls_hydrogen_treatment constr
_refine_ls_matrix_type full
_refine_ls_number_parameters 777
_refine_ls_number_reflns 17118
_refine_ls_number_restraints 0
_refine_ls_restrained_S_all 1.175
_refine_ls_R_factor_all 0.1206
_refine_ls_R_factor_gt 0.1143
_refine_ls_shift/su_max 0.001
_refine_ls_shift/su_mean 0.000
_refine_ls_structure_factor_coef Fsqd
_refine_ls_weighting_details 'w=1/[\s^2^(Fo^2^)+(0.0528P)^2^+51.7617P] where P=(Fo^2^+2Fc^2^)/3'
_refine_ls_weighting_scheme calc
_refine_ls_wR_factor_gt 0.2654
_refine_ls_wR_factor_ref 0.2684
_reflns_Friedel_coverage 0.000
_reflns_number_gt 15489
_reflns_number_total 17118
_reflns_threshold_expression 'I > 2\s(I)'
_cod_data_source_file d1sc01911b3.cif
_cod_data_source_block jdebt10_a
_cod_database_code 1564273
_shelx_shelxl_version_number 2014/7
_shelx_space_group_comment
;
The symmetry employed for this shelxl refinement is uniquely defined
by the following loop, which should always be used as a source of
symmetry information in preference to the above space-group names.
They are only intended as comments.
;
_shelx_estimated_absorpt_t_max 0.954
_shelx_estimated_absorpt_t_min 0.935
_olex2_refinement_description
;
1. Fixed Uiso
 At 1.2 times of:
  All C(H) groups, All C(H,H) groups
 At 1.5 times of:
  All C(H,H,H) groups
2.a Ternary CH refined with riding coordinates:
 C10(H10), C24(H24), C43(H43), C57(H57)
2.b Secondary CH2 refined with riding coordinates:
 C76(H76A,H76B)
2.c Aromatic/amide H refined with riding coordinates:
 C2(H2), C3(H3), C6(H6), C8(H8), C12(H12), C13(H13), C14(H14), C15(H15),
 C16(H16), C18(H18), C19(H19), C20(H20), C21(H21), C22(H22), C26(H26), C27(H27),
  C28(H28), C29(H29), C30(H30), C32(H32), C33(H33), C34(H34), C35(H35),
 C36(H36), C39(H39), C41(H41), C45(H45), C46(H46), C47(H47), C48(H48), C49(H49),
  C51(H51), C52(H52), C53(H53), C54(H54), C55(H55), C59(H59), C60(H60),
 C61(H61), C62(H62), C63(H63), C65(H65), C66(H66), C67(H67), C68(H68), C69(H69),
  C71(H71), C72(H72), C73(H73), C74(H74), C75(H75), C78(H78), C79(H79),
 C80(H80), C81(H81), C82(H82)
2.d Idealised Me refined as rotating group:
 C23(H23A,H23B,H23C), C56(H56A,H56B,H56C)
;
_smtbx_masks_void_probe_radius 1.2
_smtbx_masks_void_truncation_radius 1.2
_olex2_submission_special_instructions 'No special instructions were received'

loop_
_space_group_symop_operation_xyz
'x, y, z'
'-x, y+1/2, -z+1/2'
'-x, -y, -z'
'x, -y-1/2, z-1/2'

loop_
_atom_site_label
_atom_site_type_symbol
_atom_site_fract_x
_atom_site_fract_y
_atom_site_fract_z
_atom_site_U_iso_or_equiv
_atom_site_adp_type
_atom_site_occupancy
_atom_site_site_symmetry_order
_atom_site_calc_flag
_atom_site_refinement_flags_posn
_atom_site_refinement_flags_adp
_atom_site_refinement_flags_occupancy
_atom_site_disorder_assembly
_atom_site_disorder_group
Cu1 Cu 0.71694(2) 0.46529(4) 0.74676(3) 0.01902(14) Uani 1 1 d . . . . .
N1 N 0.75052(13) 0.5215(2) 0.6090(2) 0.0157(7) Uani 1 1 d . . . . .
N2 N 0.72237(14) 0.3892(3) 0.5891(2) 0.0185(7) Uani 1 1 d . . . . .
N3 N 0.70354(16) 0.4784(3) 0.8468(2) 0.0221(8) Uani 1 1 d . . . . .
C1 C 0.73041(16) 0.4554(3) 0.6446(3) 0.0188(8) Uani 1 1 d . . . . .
C2 C 0.75479(17) 0.4983(3) 0.5323(3) 0.0216(9) Uani 1 1 d . . . . .
H2 H 0.7676 0.5338 0.4959 0.026 Uiso 1 1 calc R U . . .
C3 C 0.73675(17) 0.4142(3) 0.5204(3) 0.0200(9) Uani 1 1 d . . . . .
H3 H 0.7344 0.3789 0.4733 0.024 Uiso 1 1 calc R U . . .
C4 C 0.76266(17) 0.6084(3) 0.6469(3) 0.0195(8) Uani 1 1 d . . . . .
C5 C 0.81206(17) 0.6257(3) 0.6901(3) 0.0209(9) Uani 1 1 d . . . . .
C6 C 0.82135(18) 0.7073(3) 0.7299(3) 0.0230(9) Uani 1 1 d . . . . .
H6 H 0.8542 0.7208 0.7596 0.028 Uiso 1 1 calc R U . . .
C7 C 0.78387(18) 0.7697(3) 0.7275(3) 0.0221(9) Uani 1 1 d . . . . .
C8 C 0.73608(17) 0.7514(3) 0.6834(3) 0.0197(9) Uani 1 1 d . . . . .
H8 H 0.7106 0.7944 0.6815 0.024 Uiso 1 1 calc R U . . .
C9 C 0.72434(17) 0.6701(3) 0.6412(3) 0.0199(9) Uani 1 1 d . . . . .
C10 C 0.85377(17) 0.5581(3) 0.6921(3) 0.0244(9) Uani 1 1 d . . . . .
H10 H 0.8384 0.4974 0.6901 0.029 Uiso 1 1 calc R U . . .
C11 C 0.87579(18) 0.5649(4) 0.6186(3) 0.0281(10) Uani 1 1 d . . . . .
C12 C 0.8632(2) 0.6324(4) 0.5625(3) 0.0364(12) Uani 1 1 d . . . . .
H12 H 0.8401 0.6770 0.5689 0.044 Uiso 1 1 calc R U . . .
C13 C 0.8846(2) 0.6356(5) 0.4953(4) 0.0455(16) Uani 1 1 d . . . . .
H13 H 0.8758 0.6819 0.4563 0.055 Uiso 1 1 calc R U . . .
C14 C 0.9186(3) 0.5701(6) 0.4871(4) 0.0502(18) Uani 1 1 d . . . . .
H14 H 0.9326 0.5710 0.4416 0.060 Uiso 1 1 calc R U . . .
C15 C 0.9320(3) 0.5041(5) 0.5442(4) 0.0479(16) Uani 1 1 d . . . . .
H15 H 0.9558 0.4605 0.5389 0.058 Uiso 1 1 calc R U . . .
C16 C 0.9108(2) 0.5013(4) 0.6093(4) 0.0391(13) Uani 1 1 d . . . . .
H16 H 0.9202 0.4554 0.6486 0.047 Uiso 1 1 calc R U . . .
C17 C 0.89361(18) 0.5635(3) 0.7720(3) 0.0253(10) Uani 1 1 d . . . . .
C18 C 0.9363(2) 0.6148(5) 0.7796(3) 0.0397(14) Uani 1 1 d . . . . .
H18 H 0.9423 0.6443 0.7336 0.048 Uiso 1 1 calc R U . . .
C19 C 0.9705(2) 0.6233(5) 0.8548(4) 0.0444(15) Uani 1 1 d . . . . .
H19 H 0.9993 0.6590 0.8594 0.053 Uiso 1 1 calc R U . . .
C20 C 0.9628(2) 0.5807(5) 0.9217(4) 0.0419(14) Uani 1 1 d . . . . .
H20 H 0.9860 0.5871 0.9726 0.050 Uiso 1 1 calc R U . . .
C21 C 0.9212(2) 0.5286(4) 0.9147(4) 0.0404(13) Uani 1 1 d . . . . .
H21 H 0.9157 0.4984 0.9607 0.048 Uiso 1 1 calc R U . . .
C22 C 0.8868(2) 0.5197(4) 0.8395(4) 0.0332(11) Uani 1 1 d . . . . .
H22 H 0.8583 0.4830 0.8351 0.040 Uiso 1 1 calc R U . . .
C23 C 0.7956(2) 0.8566(4) 0.7739(3) 0.0310(11) Uani 1 1 d . . . . .
H23A H 0.7663 0.8956 0.7608 0.046 Uiso 1 1 calc R U . . .
H23B H 0.8235 0.8862 0.7589 0.046 Uiso 1 1 calc R U . . .
H23C H 0.8044 0.8441 0.8321 0.046 Uiso 1 1 calc R U . . .
C24 C 0.67243(16) 0.6497(3) 0.5905(3) 0.0186(8) Uani 1 1 d . . . . .
H24 H 0.6656 0.5859 0.6014 0.022 Uiso 1 1 calc R U . . .
C25 C 0.63135(16) 0.7043(3) 0.6120(2) 0.0174(8) Uani 1 1 d . . . . .
C26 C 0.60606(18) 0.6676(3) 0.6662(3) 0.0222(9) Uani 1 1 d . . . . .
H26 H 0.6150 0.6102 0.6887 0.027 Uiso 1 1 calc R U . . .
C27 C 0.56752(19) 0.7154(3) 0.6872(3) 0.0262(10) Uani 1 1 d . . . . .
H27 H 0.5508 0.6901 0.7244 0.031 Uiso 1 1 calc R U . . .
C28 C 0.55375(18) 0.7977(4) 0.6549(3) 0.0253(10) Uani 1 1 d . . . . .
H28 H 0.5270 0.8289 0.6681 0.030 Uiso 1 1 calc R U . . .
C29 C 0.57936(17) 0.8351(3) 0.6027(3) 0.0214(9) Uani 1 1 d . . . . .
H29 H 0.5707 0.8933 0.5817 0.026 Uiso 1 1 calc R U . . .
C30 C 0.61765(17) 0.7891(3) 0.5805(3) 0.0203(9) Uani 1 1 d . . . . .
H30 H 0.6344 0.8154 0.5438 0.024 Uiso 1 1 calc R U . . .
C31 C 0.67033(16) 0.6557(3) 0.4999(3) 0.0188(8) Uani 1 1 d . . . . .
C32 C 0.63785(17) 0.5991(3) 0.4458(3) 0.0214(9) Uani 1 1 d . . . . .
H32 H 0.6171 0.5589 0.4656 0.026 Uiso 1 1 calc R U . . .
C33 C 0.63564(19) 0.6012(4) 0.3638(3) 0.0254(10) Uani 1 1 d . . . . .
H33 H 0.6140 0.5615 0.3283 0.030 Uiso 1 1 calc R U . . .
C34 C 0.66457(18) 0.6602(3) 0.3330(3) 0.0247(10) Uani 1 1 d . . . . .
H34 H 0.6628 0.6613 0.2767 0.030 Uiso 1 1 calc R U . . .
C35 C 0.69605(19) 0.7177(3) 0.3850(3) 0.0260(10) Uani 1 1 d . . . . .
H35 H 0.7155 0.7594 0.3640 0.031 Uiso 1 1 calc R U . . .
C36 C 0.69956(17) 0.7151(3) 0.4681(3) 0.0207(9) Uani 1 1 d . . . . .
H36 H 0.7220 0.7539 0.5033 0.025 Uiso 1 1 calc R U . . .
C37 C 0.70111(17) 0.3036(3) 0.5996(3) 0.0184(8) Uani 1 1 d . . . . .
C38 C 0.65037(17) 0.2887(3) 0.5646(3) 0.0198(8) Uani 1 1 d . . . . .
C39 C 0.63095(19) 0.2043(3) 0.5719(3) 0.0232(9) Uani 1 1 d . . . . .
H39 H 0.5968 0.1931 0.5475 0.028 Uiso 1 1 calc R U . . .
C40 C 0.66003(19) 0.1360(3) 0.6139(3) 0.0242(9) Uani 1 1 d . . . . .
C41 C 0.7097(2) 0.1537(3) 0.6500(3) 0.0247(10) Uani 1 1 d . . . . .
H41 H 0.7296 0.1081 0.6807 0.030 Uiso 1 1 calc R U . . .
C42 C 0.73145(18) 0.2364(3) 0.6426(3) 0.0218(9) Uani 1 1 d . . . . .
C43 C 0.61600(17) 0.3633(3) 0.5216(3) 0.0193(8) Uani 1 1 d . . . . .
H43 H 0.6350 0.4204 0.5345 0.023 Uiso 1 1 calc R U . . .
C44 C 0.57238(18) 0.3689(3) 0.5613(3) 0.0218(9) Uani 1 1 d . . . . .
C45 C 0.57944(18) 0.4143(4) 0.6345(3) 0.0280(10) Uani 1 1 d . . . . .
H45 H 0.6098 0.4449 0.6559 0.034 Uiso 1 1 calc R U . . .
C46 C 0.5424(2) 0.4152(4) 0.6767(3) 0.0355(12) Uani 1 1 d . . . . .
H46 H 0.5481 0.4443 0.7276 0.043 Uiso 1 1 calc R U . . .
C47 C 0.4975(2) 0.3736(4) 0.6446(3) 0.0352(12) Uani 1 1 d . . . . .
H47 H 0.4721 0.3753 0.6732 0.042 Uiso 1 1 calc R U . . .
C48 C 0.4892(2) 0.3300(4) 0.5719(3) 0.0318(11) Uani 1 1 d . . . . .
H48 H 0.4582 0.3016 0.5500 0.038 Uiso 1 1 calc R U . . .
C49 C 0.52668(19) 0.3274(3) 0.5301(3) 0.0266(10) Uani 1 1 d . . . . .
H49 H 0.5209 0.2970 0.4798 0.032 Uiso 1 1 calc R U . . .
C50 C 0.60151(18) 0.3552(3) 0.4296(3) 0.0213(9) Uani 1 1 d . . . . .
C51 C 0.56172(18) 0.4040(3) 0.3840(3) 0.0249(10) Uani 1 1 d . . . . .
H51 H 0.5430 0.4412 0.4106 0.030 Uiso 1 1 calc R U . . .
C52 C 0.5489(2) 0.3991(4) 0.3001(3) 0.0288(11) Uani 1 1 d . . . . .
H52 H 0.5213 0.4321 0.2698 0.035 Uiso 1 1 calc R U . . .
C53 C 0.5764(2) 0.3463(4) 0.2609(3) 0.0333(12) Uani 1 1 d . . . . .
H53 H 0.5675 0.3424 0.2035 0.040 Uiso 1 1 calc R U . . .
C54 C 0.6169(2) 0.2993(4) 0.3047(3) 0.0328(12) Uani 1 1 d . . . . .
H54 H 0.6363 0.2642 0.2776 0.039 Uiso 1 1 calc R U . . .
C55 C 0.6292(2) 0.3035(3) 0.3893(3) 0.0287(10) Uani 1 1 d . . . . .
H55 H 0.6569 0.2705 0.4194 0.034 Uiso 1 1 calc R U . . .
C56 C 0.6383(2) 0.0455(3) 0.6223(3) 0.0314(11) Uani 1 1 d . . . . .
H56A H 0.6494 0.0254 0.6786 0.047 Uiso 1 1 calc R U . . .
H56B H 0.6495 0.0029 0.5868 0.047 Uiso 1 1 calc R U . . .
H56C H 0.6019 0.0492 0.6071 0.047 Uiso 1 1 calc R U . . .
C57 C 0.78647(18) 0.2516(3) 0.6816(3) 0.0245(9) Uani 1 1 d . . . . .
H57 H 0.7911 0.3170 0.6930 0.029 Uiso 1 1 calc R U . . .
C58 C 0.80153(19) 0.2026(4) 0.7629(3) 0.0286(10) Uani 1 1 d . . . . .
C59 C 0.8250(2) 0.1198(4) 0.7714(3) 0.0319(11) Uani 1 1 d . . . . .
H59 H 0.8324 0.0921 0.7256 0.038 Uiso 1 1 calc R U . . .
C60 C 0.8379(2) 0.0772(4) 0.8462(3) 0.0357(12) Uani 1 1 d . . . . .
H60 H 0.8536 0.0204 0.8516 0.043 Uiso 1 1 calc R U . . .
C61 C 0.8274(2) 0.1189(4) 0.9121(3) 0.0357(12) Uani 1 1 d . . . . .
H61 H 0.8371 0.0910 0.9636 0.043 Uiso 1 1 calc R U . . .
C62 C 0.8035(2) 0.1993(4) 0.9053(3) 0.0338(12) Uani 1 1 d . . . . .
H62 H 0.7954 0.2257 0.9511 0.041 Uiso 1 1 calc R U . . .
C63 C 0.79081(19) 0.2425(4) 0.8300(3) 0.0295(11) Uani 1 1 d . . . . .
H63 H 0.7749 0.2992 0.8250 0.035 Uiso 1 1 calc R U . . .
C64 C 0.81928(19) 0.2261(3) 0.6257(3) 0.0265(10) Uani 1 1 d . . . . .
C65 C 0.8112(2) 0.1504(4) 0.5770(3) 0.0308(11) Uani 1 1 d . . . . .
H65 H 0.7819 0.1162 0.5733 0.037 Uiso 1 1 calc R U . . .
C66 C 0.8451(2) 0.1238(4) 0.5338(4) 0.0367(12) Uani 1 1 d . . . . .
H66 H 0.8390 0.0715 0.5012 0.044 Uiso 1 1 calc R U . . .
C67 C 0.8878(2) 0.1737(4) 0.5381(4) 0.0360(12) Uani 1 1 d . . . . .
H67 H 0.9115 0.1552 0.5095 0.043 Uiso 1 1 calc R U . . .
C68 C 0.8956(2) 0.2508(4) 0.5846(4) 0.0364(12) Uani 1 1 d . . . . .
H68 H 0.9243 0.2862 0.5863 0.044 Uiso 1 1 calc R U . . .
C69 C 0.8618(2) 0.2769(4) 0.6290(3) 0.0310(11) Uani 1 1 d . . . . .
H69 H 0.8679 0.3293 0.6613 0.037 Uiso 1 1 calc R U . . .
C70 C 0.73424(17) 0.5233(3) 0.9098(3) 0.0208(9) Uani 1 1 d . . . . .
C71 C 0.7280(2) 0.5251(3) 0.9897(3) 0.0261(10) Uani 1 1 d . . . . .
H71 H 0.7007 0.4943 1.0017 0.031 Uiso 1 1 calc R U . . .
C72 C 0.7612(2) 0.5711(4) 1.0513(3) 0.0334(12) Uani 1 1 d . . . . .
H72 H 0.7569 0.5687 1.1048 0.040 Uiso 1 1 calc R U . . .
C73 C 0.8003(2) 0.6203(4) 1.0362(4) 0.0392(14) Uani 1 1 d . . . . .
H73 H 0.8223 0.6523 1.0783 0.047 Uiso 1 1 calc R U . . .
C74 C 0.8066(2) 0.6216(4) 0.9574(4) 0.0385(13) Uani 1 1 d . . . . .
H74 H 0.8331 0.6548 0.9454 0.046 Uiso 1 1 calc R U . . .
C75 C 0.7742(2) 0.5744(3) 0.8968(3) 0.0296(11) Uani 1 1 d . . . . .
H75 H 0.7791 0.5767 0.8437 0.035 Uiso 1 1 calc R U . . .
C76 C 0.66262(18) 0.4282(3) 0.8655(3) 0.0230(9) Uani 1 1 d . . . . .
H76A H 0.6761 0.3921 0.9146 0.028 Uiso 1 1 calc R U . . .
H76B H 0.6496 0.3861 0.8205 0.028 Uiso 1 1 calc R U . . .
C77 C 0.61927(18) 0.4829(3) 0.8794(3) 0.0197(9) Uani 1 1 d . . . . .
C78 C 0.57996(19) 0.4398(4) 0.9005(3) 0.0266(10) Uani 1 1 d . . . . .
H78 H 0.5807 0.3767 0.9062 0.032 Uiso 1 1 calc R U . . .
C79 C 0.53950(19) 0.4875(4) 0.9133(3) 0.0312(11) Uani 1 1 d . . . . .
H79 H 0.5129 0.4574 0.9279 0.037 Uiso 1 1 calc R U . . .
C80 C 0.5386(2) 0.5807(4) 0.9043(3) 0.0351(13) Uani 1 1 d . . . . .
H80 H 0.5113 0.6140 0.9133 0.042 Uiso 1 1 calc R U . . .
C81 C 0.5767(2) 0.6237(4) 0.8828(3) 0.0310(11) Uani 1 1 d . . . . .
H81 H 0.5758 0.6868 0.8764 0.037 Uiso 1 1 calc R U . . .
C82 C 0.6173(2) 0.5747(3) 0.8701(3) 0.0265(10) Uani 1 1 d . . . . .
H82 H 0.6437 0.6049 0.8550 0.032 Uiso 1 1 calc R U . . .

loop_
_atom_site_aniso_label
_atom_site_aniso_U_11
_atom_site_aniso_U_22
_atom_site_aniso_U_33
_atom_site_aniso_U_23
_atom_site_aniso_U_13
_atom_site_aniso_U_12
Cu1 0.0243(3) 0.0182(3) 0.0157(2) -0.0032(2) 0.0069(2) -0.0019(2)
N1 0.0160(16) 0.0167(17) 0.0139(16) -0.0028(13) 0.0029(13) -0.0013(13)
N2 0.0216(18) 0.0204(18) 0.0137(16) 0.0016(14) 0.0044(14) 0.0009(14)
N3 0.035(2) 0.0164(18) 0.0171(17) -0.0007(14) 0.0102(16) -0.0056(16)
C1 0.0153(19) 0.018(2) 0.022(2) -0.0029(16) 0.0016(16) 0.0000(16)
C2 0.024(2) 0.029(2) 0.0130(19) -0.0030(17) 0.0063(16) -0.0003(18)
C3 0.022(2) 0.023(2) 0.0154(19) -0.0028(16) 0.0045(16) 0.0014(17)
C4 0.023(2) 0.020(2) 0.018(2) -0.0057(16) 0.0085(16) -0.0080(17)
C5 0.024(2) 0.022(2) 0.0158(19) 0.0010(17) 0.0018(16) -0.0014(17)
C6 0.025(2) 0.028(2) 0.016(2) -0.0012(17) 0.0030(17) -0.0113(18)
C7 0.032(2) 0.020(2) 0.0161(19) -0.0032(16) 0.0094(18) -0.0104(18)
C8 0.024(2) 0.019(2) 0.0145(19) 0.0024(16) 0.0027(16) -0.0038(17)
C9 0.025(2) 0.020(2) 0.0157(19) 0.0000(16) 0.0069(16) -0.0081(17)
C10 0.022(2) 0.025(2) 0.023(2) -0.0029(18) 0.0013(18) -0.0045(18)
C11 0.021(2) 0.036(3) 0.026(2) -0.007(2) 0.0045(18) -0.009(2)
C12 0.028(3) 0.047(3) 0.033(3) -0.005(2) 0.006(2) -0.007(2)
C13 0.044(3) 0.066(4) 0.025(3) -0.005(3) 0.006(2) -0.020(3)
C14 0.047(4) 0.074(5) 0.033(3) -0.019(3) 0.017(3) -0.015(3)
C15 0.046(4) 0.049(4) 0.056(4) -0.016(3) 0.026(3) -0.005(3)
C16 0.031(3) 0.038(3) 0.051(4) -0.012(3) 0.016(3) -0.007(2)
C17 0.024(2) 0.023(2) 0.026(2) 0.0005(19) 0.0016(18) 0.0000(18)
C18 0.033(3) 0.056(4) 0.028(3) 0.008(3) 0.004(2) -0.014(3)
C19 0.031(3) 0.063(4) 0.034(3) 0.006(3) -0.002(2) -0.013(3)
C20 0.040(3) 0.049(4) 0.031(3) -0.004(3) -0.001(2) 0.003(3)
C21 0.048(3) 0.037(3) 0.034(3) 0.008(2) 0.007(3) 0.008(3)
C22 0.032(3) 0.026(3) 0.042(3) 0.003(2) 0.008(2) 0.001(2)
C23 0.034(3) 0.024(2) 0.033(3) -0.006(2) 0.006(2) -0.009(2)
C24 0.019(2) 0.018(2) 0.018(2) -0.0001(16) 0.0027(16) -0.0044(16)
C25 0.021(2) 0.020(2) 0.0110(17) -0.0011(15) 0.0028(15) -0.0066(16)
C26 0.028(2) 0.018(2) 0.023(2) 0.0025(17) 0.0110(18) -0.0046(17)
C27 0.031(2) 0.029(2) 0.023(2) 0.0003(19) 0.0147(19) -0.003(2)
C28 0.023(2) 0.031(3) 0.021(2) -0.0027(19) 0.0042(18) 0.0016(19)
C29 0.025(2) 0.020(2) 0.018(2) 0.0037(17) 0.0021(17) 0.0006(17)
C30 0.022(2) 0.022(2) 0.017(2) 0.0018(17) 0.0065(16) -0.0022(17)
C31 0.021(2) 0.021(2) 0.0144(19) 0.0008(16) 0.0042(16) 0.0000(17)
C32 0.023(2) 0.021(2) 0.021(2) 0.0000(17) 0.0061(17) -0.0039(17)
C33 0.030(2) 0.032(3) 0.013(2) -0.0036(18) 0.0021(17) -0.006(2)
C34 0.026(2) 0.031(3) 0.018(2) -0.0013(18) 0.0083(18) 0.0012(19)
C35 0.032(2) 0.026(2) 0.022(2) 0.0018(18) 0.0095(19) -0.002(2)
C36 0.023(2) 0.019(2) 0.020(2) -0.0016(17) 0.0045(17) -0.0037(17)
C37 0.027(2) 0.0137(19) 0.0137(18) -0.0037(15) 0.0037(16) -0.0003(16)
C38 0.027(2) 0.016(2) 0.0152(19) -0.0032(16) 0.0026(16) 0.0002(17)
C39 0.034(2) 0.014(2) 0.021(2) -0.0032(17) 0.0051(18) 0.0024(18)
C40 0.037(3) 0.019(2) 0.017(2) 0.0034(17) 0.0075(18) 0.0009(19)
C41 0.039(3) 0.016(2) 0.020(2) -0.0016(17) 0.0086(19) 0.0053(19)
C42 0.031(2) 0.016(2) 0.019(2) -0.0026(16) 0.0060(18) 0.0042(18)
C43 0.023(2) 0.0148(19) 0.017(2) -0.0016(16) 0.0002(16) 0.0007(16)
C44 0.029(2) 0.016(2) 0.018(2) 0.0020(16) 0.0009(17) 0.0033(17)
C45 0.022(2) 0.029(3) 0.027(2) -0.008(2) -0.0043(18) 0.0031(19)
C46 0.033(3) 0.041(3) 0.028(3) -0.009(2) -0.002(2) 0.011(2)
C47 0.031(3) 0.047(3) 0.028(3) 0.005(2) 0.009(2) 0.006(2)
C48 0.029(3) 0.032(3) 0.031(3) 0.007(2) 0.001(2) -0.002(2)
C49 0.031(2) 0.024(2) 0.021(2) -0.0012(18) 0.0007(19) -0.0070(19)
C50 0.027(2) 0.018(2) 0.019(2) 0.0026(16) 0.0046(17) -0.0041(17)
C51 0.025(2) 0.025(2) 0.023(2) 0.0034(18) 0.0028(18) -0.0025(18)
C52 0.031(3) 0.031(3) 0.022(2) 0.0076(19) 0.0012(19) -0.005(2)
C53 0.048(3) 0.029(3) 0.020(2) 0.003(2) 0.001(2) -0.006(2)
C54 0.054(3) 0.021(2) 0.025(2) -0.0014(19) 0.012(2) 0.002(2)
C55 0.042(3) 0.020(2) 0.023(2) -0.0004(18) 0.006(2) 0.002(2)
C56 0.049(3) 0.014(2) 0.033(3) -0.0034(19) 0.013(2) -0.003(2)
C57 0.025(2) 0.022(2) 0.025(2) 0.0049(18) 0.0035(18) 0.0024(18)
C58 0.024(2) 0.037(3) 0.024(2) -0.004(2) 0.0041(19) 0.000(2)
C59 0.038(3) 0.031(3) 0.025(2) 0.001(2) 0.005(2) 0.004(2)
C60 0.042(3) 0.029(3) 0.033(3) 0.007(2) 0.002(2) 0.002(2)
C61 0.035(3) 0.043(3) 0.026(3) -0.001(2) 0.002(2) -0.003(2)
C62 0.039(3) 0.038(3) 0.027(3) -0.005(2) 0.011(2) -0.006(2)
C63 0.028(2) 0.029(3) 0.032(3) -0.005(2) 0.007(2) -0.004(2)
C64 0.033(3) 0.022(2) 0.025(2) 0.0047(19) 0.010(2) 0.0021(19)
C65 0.039(3) 0.023(2) 0.034(3) 0.003(2) 0.015(2) 0.003(2)
C66 0.047(3) 0.027(3) 0.040(3) -0.004(2) 0.017(3) -0.002(2)
C67 0.045(3) 0.030(3) 0.037(3) 0.001(2) 0.018(3) 0.000(2)
C68 0.032(3) 0.031(3) 0.048(3) 0.003(2) 0.013(2) 0.001(2)
C69 0.033(3) 0.026(3) 0.034(3) 0.004(2) 0.008(2) 0.000(2)
C70 0.026(2) 0.016(2) 0.020(2) 0.0023(16) 0.0040(17) 0.0027(17)
C71 0.034(3) 0.022(2) 0.021(2) 0.0003(18) 0.0044(19) 0.0064(19)
C72 0.048(3) 0.027(3) 0.020(2) -0.005(2) 0.000(2) 0.011(2)
C73 0.041(3) 0.032(3) 0.037(3) -0.015(2) -0.006(2) 0.004(2)
C74 0.032(3) 0.032(3) 0.051(4) -0.014(3) 0.007(2) -0.003(2)
C75 0.032(3) 0.024(2) 0.034(3) -0.002(2) 0.008(2) -0.001(2)
C76 0.032(2) 0.015(2) 0.024(2) -0.0027(17) 0.0122(19) -0.0056(18)
C77 0.029(2) 0.019(2) 0.0102(18) 0.0001(15) 0.0031(16) -0.0025(17)
C78 0.029(2) 0.029(3) 0.020(2) 0.0002(19) 0.0037(18) -0.007(2)
C79 0.023(2) 0.044(3) 0.026(2) -0.006(2) 0.0067(19) -0.009(2)
C80 0.027(2) 0.057(4) 0.020(2) -0.008(2) 0.0007(19) 0.008(2)
C81 0.041(3) 0.030(3) 0.019(2) -0.0026(19) 0.002(2) 0.007(2)
C82 0.036(3) 0.025(2) 0.019(2) 0.0006(18) 0.0076(19) -0.005(2)

loop_
_atom_type_symbol
_atom_type_description
_atom_type_scat_dispersion_real
_atom_type_scat_dispersion_imag
_atom_type_scat_source
C C 0.0033 0.0016 'International Tables Vol C Tables 4.2.6.8 and 6.1.1.4'
H H 0.0000 0.0000 'International Tables Vol C Tables 4.2.6.8 and 6.1.1.4'
Cu Cu 0.3201 1.2651 'International Tables Vol C Tables 4.2.6.8 and 6.1.1.4'
N N 0.0061 0.0033 'International Tables Vol C Tables 4.2.6.8 and 6.1.1.4'

loop_
_exptl_crystal_face_index_h
_exptl_crystal_face_index_k
_exptl_crystal_face_index_l
_exptl_crystal_face_perp_dist
-3.00 1.00 3.00 0.0830
3.00 -1.00 -3.00 0.0980
-1.00 0.00 3.00 0.0510
1.00 0.00 -3.00 0.0780
2.00 -1.00 1.00 0.0850
-2.00 1.00 -1.00 0.0900
1.00 -1.00 2.00 0.0620
-1.00 1.00 -2.00 0.0830
2.00 0.00 -3.00 0.0910
-1.00 2.00 -3.00 0.0910
-2.00 3.00 -3.00 0.0890
-1.00 3.00 -3.00 0.0940
2.00 0.00 -1.00 0.1120
-3.00 -2.00 3.00 0.0560
3.00 2.00 -3.00 0.0920
1.00 -3.00 2.00 0.0690
2.00 3.00 -3.00 0.1090
3.00 2.00 -2.00 0.0970
-3.00 -3.00 2.00 0.0610
-3.00 -2.00 0.00 0.0650
-1.00 1.00 0.00 0.0820
-1.00 -3.00 -3.00 0.0550
0.00 0.00 1.00 0.0130
0.00 0.00 -1.00 0.0580

loop_
_geom_angle_atom_site_label_1
_geom_angle_atom_site_label_2
_geom_angle_atom_site_label_3
_geom_angle
_geom_angle_site_symmetry_1
_geom_angle_site_symmetry_3
_geom_angle_publ_flag
N3 Cu1 C1 178.40(19) . . ?
C1 N1 C2 112.4(4) . . ?
C1 N1 C4 122.0(4) . . ?
C2 N1 C4 125.4(4) . . ?
C1 N2 C3 111.3(4) . . ?
C1 N2 C37 124.7(4) . . ?
C3 N2 C37 124.1(4) . . ?
C70 N3 Cu1 123.3(3) . . ?
C70 N3 C76 116.6(4) . . ?
C76 N3 Cu1 119.5(3) . . ?
N1 C1 Cu1 124.0(3) . . ?
N1 C1 N2 103.8(4) . . ?
N2 C1 Cu1 132.2(3) . . ?
N1 C2 H2 127.4 . . ?
C3 C2 N1 105.1(4) . . ?
C3 C2 H2 127.4 . . ?
N2 C3 H3 126.3 . . ?
C2 C3 N2 107.4(4) . . ?
C2 C3 H3 126.3 . . ?
C5 C4 N1 119.0(4) . . ?
C9 C4 N1 118.2(4) . . ?
C9 C4 C5 122.7(4) . . ?
C4 C5 C10 121.4(4) . . ?
C6 C5 C4 117.1(4) . . ?
C6 C5 C10 121.4(4) . . ?
C5 C6 H6 119.1 . . ?
C5 C6 C7 121.9(4) . . ?
C7 C6 H6 119.1 . . ?
C6 C7 C23 119.9(4) . . ?
C8 C7 C6 119.5(4) . . ?
C8 C7 C23 120.5(5) . . ?
C7 C8 H8 119.4 . . ?
C7 C8 C9 121.3(4) . . ?
C9 C8 H8 119.4 . . ?
C4 C9 C8 117.4(4) . . ?
C4 C9 C24 120.4(4) . . ?
C8 C9 C24 122.2(4) . . ?
C5 C10 H10 106.6 . . ?
C11 C10 C5 112.9(4) . . ?
C11 C10 H10 106.6 . . ?
C11 C10 C17 112.4(4) . . ?
C17 C10 C5 111.1(4) . . ?
C17 C10 H10 106.6 . . ?
C12 C11 C10 122.4(5) . . ?
C12 C11 C16 119.2(5) . . ?
C16 C11 C10 118.4(5) . . ?
C11 C12 H12 119.9 . . ?
C11 C12 C13 120.1(6) . . ?
C13 C12 H12 119.9 . . ?
C12 C13 H13 120.4 . . ?
C14 C13 C12 119.1(7) . . ?
C14 C13 H13 120.4 . . ?
C13 C14 H14 119.7 . . ?
C15 C14 C13 120.5(6) . . ?
C15 C14 H14 119.7 . . ?
C14 C15 H15 120.0 . . ?
C14 C15 C16 119.9(7) . . ?
C16 C15 H15 120.0 . . ?
C11 C16 H16 119.5 . . ?
C15 C16 C11 121.1(7) . . ?
C15 C16 H16 119.5 . . ?
C18 C17 C10 121.7(5) . . ?
C22 C17 C10 120.1(5) . . ?
C22 C17 C18 118.2(5) . . ?
C17 C18 H18 119.8 . . ?
C17 C18 C19 120.4(5) . . ?
C19 C18 H18 119.8 . . ?
C18 C19 H19 119.6 . . ?
C20 C19 C18 120.8(6) . . ?
C20 C19 H19 119.6 . . ?
C19 C20 H20 120.3 . . ?
C19 C20 C21 119.4(6) . . ?
C21 C20 H20 120.3 . . ?
C20 C21 H21 119.9 . . ?
C20 C21 C22 120.1(6) . . ?
C22 C21 H21 119.9 . . ?
C17 C22 C21 121.1(5) . . ?
C17 C22 H22 119.5 . . ?
C21 C22 H22 119.5 . . ?
C7 C23 H23A 109.5 . . ?
C7 C23 H23B 109.5 . . ?
C7 C23 H23C 109.5 . . ?
H23A C23 H23B 109.5 . . ?
H23A C23 H23C 109.5 . . ?
H23B C23 H23C 109.5 . . ?
C9 C24 H24 106.4 . . ?
C9 C24 C25 114.6(4) . . ?
C9 C24 C31 111.0(4) . . ?
C25 C24 H24 106.4 . . ?
C25 C24 C31 111.5(4) . . ?
C31 C24 H24 106.4 . . ?
C26 C25 C24 118.3(4) . . ?
C30 C25 C24 123.1(4) . . ?
C30 C25 C26 118.6(4) . . ?
C25 C26 H26 119.9 . . ?
C25 C26 C27 120.3(4) . . ?
C27 C26 H26 119.9 . . ?
C26 C27 H27 119.6 . . ?
C28 C27 C26 120.8(4) . . ?
C28 C27 H27 119.6 . . ?
C27 C28 H28 120.4 . . ?
C27 C28 C29 119.2(5) . . ?
C29 C28 H28 120.4 . . ?
C28 C29 H29 119.4 . . ?
C28 C29 C30 121.3(4) . . ?
C30 C29 H29 119.4 . . ?
C25 C30 C29 119.9(4) . . ?
C25 C30 H30 120.1 . . ?
C29 C30 H30 120.1 . . ?
C32 C31 C24 119.1(4) . . ?
C36 C31 C24 123.1(4) . . ?
C36 C31 C32 117.8(4) . . ?
C31 C32 H32 119.6 . . ?
C33 C32 C31 120.9(4) . . ?
C33 C32 H32 119.6 . . ?
C32 C33 H33 119.6 . . ?
C34 C33 C32 120.8(4) . . ?
C34 C33 H33 119.6 . . ?
C33 C34 H34 120.3 . . ?
C33 C34 C35 119.4(4) . . ?
C35 C34 H34 120.3 . . ?
C34 C35 H35 119.7 . . ?
C34 C35 C36 120.6(5) . . ?
C36 C35 H35 119.7 . . ?
C31 C36 H36 119.7 . . ?
C35 C36 C31 120.6(4) . . ?
C35 C36 H36 119.7 . . ?
C38 C37 N2 119.1(4) . . ?
C42 C37 N2 119.6(4) . . ?
C42 C37 C38 121.3(4) . . ?
C37 C38 C43 121.8(4) . . ?
C39 C38 C37 118.4(4) . . ?
C39 C38 C43 119.7(4) . . ?
C38 C39 H39 119.1 . . ?
C40 C39 C38 121.8(5) . . ?
C40 C39 H39 119.1 . . ?
C39 C40 C41 118.3(4) . . ?
C39 C40 C56 121.2(5) . . ?
C41 C40 C56 120.4(4) . . ?
C40 C41 H41 118.9 . . ?
C40 C41 C42 122.2(4) . . ?
C42 C41 H41 118.9 . . ?
C37 C42 C57 122.0(4) . . ?
C41 C42 C37 117.9(4) . . ?
C41 C42 C57 120.0(4) . . ?
C38 C43 H43 106.6 . . ?
C44 C43 C38 107.1(4) . . ?
C44 C43 H43 106.6 . . ?
C50 C43 C38 114.2(4) . . ?
C50 C43 H43 106.6 . . ?
C50 C43 C44 115.0(4) . . ?
C45 C44 C43 118.2(4) . . ?
C45 C44 C49 118.3(5) . . ?
C49 C44 C43 123.4(4) . . ?
C44 C45 H45 119.7 . . ?
C46 C45 C44 120.6(5) . . ?
C46 C45 H45 119.7 . . ?
C45 C46 H46 120.0 . . ?
C47 C46 C45 120.0(5) . . ?
C47 C46 H46 120.0 . . ?
C46 C47 H47 119.8 . . ?
C48 C47 C46 120.5(5) . . ?
C48 C47 H47 119.8 . . ?
C47 C48 H48 120.2 . . ?
C47 C48 C49 119.7(5) . . ?
C49 C48 H48 120.2 . . ?
C44 C49 C48 120.9(5) . . ?
C44 C49 H49 119.6 . . ?
C48 C49 H49 119.6 . . ?
C51 C50 C43 120.4(4) . . ?
C55 C50 C43 121.1(4) . . ?
C55 C50 C51 118.4(4) . . ?
C50 C51 H51 119.4 . . ?
C52 C51 C50 121.1(5) . . ?
C52 C51 H51 119.4 . . ?
C51 C52 H52 120.1 . . ?
C53 C52 C51 119.8(5) . . ?
C53 C52 H52 120.1 . . ?
C52 C53 H53 119.9 . . ?
C54 C53 C52 120.2(5) . . ?
C54 C53 H53 119.9 . . ?
C53 C54 H54 120.1 . . ?
C53 C54 C55 119.7(5) . . ?
C55 C54 H54 120.1 . . ?
C50 C55 C54 120.7(5) . . ?
C50 C55 H55 119.6 . . ?
C54 C55 H55 119.6 . . ?
C40 C56 H56A 109.5 . . ?
C40 C56 H56B 109.5 . . ?
C40 C56 H56C 109.5 . . ?
H56A C56 H56B 109.5 . . ?
H56A C56 H56C 109.5 . . ?
H56B C56 H56C 109.5 . . ?
C42 C57 H57 107.4 . . ?
C42 C57 C58 110.1(4) . . ?
C58 C57 H57 107.4 . . ?
C64 C57 C42 112.2(4) . . ?
C64 C57 H57 107.4 . . ?
C64 C57 C58 112.0(4) . . ?
C59 C58 C57 122.5(5) . . ?
C63 C58 C57 118.3(5) . . ?
C63 C58 C59 119.2(5) . . ?
C58 C59 H59 119.6 . . ?
C58 C59 C60 120.8(5) . . ?
C60 C59 H59 119.6 . . ?
C59 C60 H60 120.6 . . ?
C61 C60 C59 118.8(5) . . ?
C61 C60 H60 120.6 . . ?
C60 C61 H61 119.2 . . ?
C62 C61 C60 121.7(5) . . ?
C62 C61 H61 119.2 . . ?
C61 C62 H62 120.3 . . ?
C61 C62 C63 119.4(5) . . ?
C63 C62 H62 120.3 . . ?
C58 C63 C62 120.0(5) . . ?
C58 C63 H63 120.0 . . ?
C62 C63 H63 120.0 . . ?
C65 C64 C57 123.2(5) . . ?
C65 C64 C69 118.6(5) . . ?
C69 C64 C57 118.0(5) . . ?
C64 C65 H65 119.3 . . ?
C66 C65 C64 121.5(5) . . ?
C66 C65 H65 119.3 . . ?
C65 C66 H66 120.1 . . ?
C65 C66 C67 119.8(5) . . ?
C67 C66 H66 120.1 . . ?
C66 C67 H67 120.3 . . ?
C68 C67 C66 119.3(5) . . ?
C68 C67 H67 120.3 . . ?
C67 C68 H68 119.6 . . ?
C67 C68 C69 120.7(5) . . ?
C69 C68 H68 119.6 . . ?
C64 C69 C68 120.0(5) . . ?
C64 C69 H69 120.0 . . ?
C68 C69 H69 120.0 . . ?
N3 C70 C71 124.3(4) . . ?
N3 C70 C75 120.3(4) . . ?
C75 C70 C71 115.4(5) . . ?
C70 C71 H71 119.4 . . ?
C72 C71 C70 121.3(5) . . ?
C72 C71 H71 119.4 . . ?
C71 C72 H72 119.2 . . ?
C73 C72 C71 121.6(5) . . ?
C73 C72 H72 119.2 . . ?
C72 C73 H73 120.8 . . ?
C72 C73 C74 118.3(5) . . ?
C74 C73 H73 120.8 . . ?
C73 C74 H74 120.0 . . ?
C75 C74 C73 119.9(6) . . ?
C75 C74 H74 120.0 . . ?
C70 C75 H75 118.3 . . ?
C74 C75 C70 123.5(5) . . ?
C74 C75 H75 118.3 . . ?
N3 C76 H76A 108.2 . . ?
N3 C76 H76B 108.2 . . ?
N3 C76 C77 116.4(4) . . ?
H76A C76 H76B 107.3 . . ?
C77 C76 H76A 108.2 . . ?
C77 C76 H76B 108.2 . . ?
C78 C77 C76 119.5(4) . . ?
C82 C77 C76 121.9(4) . . ?
C82 C77 C78 118.7(5) . . ?
C77 C78 H78 119.4 . . ?
C77 C78 C79 121.2(5) . . ?
C79 C78 H78 119.4 . . ?
C78 C79 H79 120.5 . . ?
C78 C79 C80 119.1(5) . . ?
C80 C79 H79 120.5 . . ?
C79 C80 H80 119.8 . . ?
C81 C80 C79 120.4(5) . . ?
C81 C80 H80 119.8 . . ?
C80 C81 H81 120.1 . . ?
C80 C81 C82 119.8(5) . . ?
C82 C81 H81 120.1 . . ?
C77 C82 C81 120.9(5) . . ?
C77 C82 H82 119.6 . . ?
C81 C82 H82 119.6 . . ?

loop_
_geom_bond_atom_site_label_1
_geom_bond_atom_site_label_2
_geom_bond_distance
_geom_bond_site_symmetry_2
_geom_bond_publ_flag
Cu1 N3 1.843(4) . ?
Cu1 C1 1.876(5) . ?
N1 C1 1.351(6) . ?
N1 C2 1.386(5) . ?
N1 C4 1.456(5) . ?
N2 C1 1.351(6) . ?
N2 C3 1.380(6) . ?
N2 C37 1.440(6) . ?
N3 C70 1.372(6) . ?
N3 C76 1.460(6) . ?
C2 H2 0.9500 . ?
C2 C3 1.351(7) . ?
C3 H3 0.9500 . ?
C4 C5 1.411(6) . ?
C4 C9 1.393(7) . ?
C5 C6 1.390(7) . ?
C5 C10 1.532(7) . ?
C6 H6 0.9500 . ?
C6 C7 1.391(7) . ?
C7 C8 1.381(6) . ?
C7 C23 1.516(7) . ?
C8 H8 0.9500 . ?
C8 C9 1.410(6) . ?
C9 C24 1.518(6) . ?
C10 H10 1.0000 . ?
C10 C11 1.527(7) . ?
C10 C17 1.531(6) . ?
C11 C12 1.377(8) . ?
C11 C16 1.396(8) . ?
C12 H12 0.9500 . ?
C12 C13 1.414(8) . ?
C13 H13 0.9500 . ?
C13 C14 1.392(11) . ?
C14 H14 0.9500 . ?
C14 C15 1.372(11) . ?
C15 H15 0.9500 . ?
C15 C16 1.379(9) . ?
C16 H16 0.9500 . ?
C17 C18 1.390(7) . ?
C17 C22 1.379(8) . ?
C18 H18 0.9500 . ?
C18 C19 1.400(8) . ?
C19 H19 0.9500 . ?
C19 C20 1.370(9) . ?
C20 H20 0.9500 . ?
C20 C21 1.373(9) . ?
C21 H21 0.9500 . ?
C21 C22 1.404(8) . ?
C22 H22 0.9500 . ?
C23 H23A 0.9800 . ?
C23 H23B 0.9800 . ?
C23 H23C 0.9800 . ?
C24 H24 1.0000 . ?
C24 C25 1.520(6) . ?
C24 C31 1.533(6) . ?
C25 C26 1.401(6) . ?
C25 C30 1.395(6) . ?
C26 H26 0.9500 . ?
C26 C27 1.404(7) . ?
C27 H27 0.9500 . ?
C27 C28 1.366(7) . ?
C28 H28 0.9500 . ?
C28 C29 1.386(7) . ?
C29 H29 0.9500 . ?
C29 C30 1.395(6) . ?
C30 H30 0.9500 . ?
C31 C32 1.405(6) . ?
C31 C36 1.400(6) . ?
C32 H32 0.9500 . ?
C32 C33 1.385(6) . ?
C33 H33 0.9500 . ?
C33 C34 1.381(7) . ?
C34 H34 0.9500 . ?
C34 C35 1.381(7) . ?
C35 H35 0.9500 . ?
C35 C36 1.397(6) . ?
C36 H36 0.9500 . ?
C37 C38 1.405(6) . ?
C37 C42 1.397(6) . ?
C38 C39 1.390(6) . ?
C38 C43 1.534(6) . ?
C39 H39 0.9500 . ?
C39 C40 1.388(6) . ?
C40 C41 1.390(7) . ?
C40 C56 1.503(7) . ?
C41 H41 0.9500 . ?
C41 C42 1.396(7) . ?
C42 C57 1.524(7) . ?
C43 H43 1.0000 . ?
C43 C44 1.527(7) . ?
C43 C50 1.525(6) . ?
C44 C45 1.392(7) . ?
C44 C49 1.394(7) . ?
C45 H45 0.9500 . ?
C45 C46 1.390(8) . ?
C46 H46 0.9500 . ?
C46 C47 1.380(8) . ?
C47 H47 0.9500 . ?
C47 C48 1.371(8) . ?
C48 H48 0.9500 . ?
C48 C49 1.397(8) . ?
C49 H49 0.9500 . ?
C50 C51 1.391(7) . ?
C50 C55 1.386(7) . ?
C51 H51 0.9500 . ?
C51 C52 1.389(7) . ?
C52 H52 0.9500 . ?
C52 C53 1.380(8) . ?
C53 H53 0.9500 . ?
C53 C54 1.378(8) . ?
C54 H54 0.9500 . ?
C54 C55 1.401(7) . ?
C55 H55 0.9500 . ?
C56 H56A 0.9800 . ?
C56 H56B 0.9800 . ?
C56 H56C 0.9800 . ?
C57 H57 1.0000 . ?
C57 C58 1.534(7) . ?
C57 C64 1.519(7) . ?
C58 C59 1.391(8) . ?
C58 C63 1.387(7) . ?
C59 H59 0.9500 . ?
C59 C60 1.391(7) . ?
C60 H60 0.9500 . ?
C60 C61 1.379(8) . ?
C61 H61 0.9500 . ?
C61 C62 1.365(9) . ?
C62 H62 0.9500 . ?
C62 C63 1.403(8) . ?
C63 H63 0.9500 . ?
C64 C65 1.390(7) . ?
C64 C69 1.393(7) . ?
C65 H65 0.9500 . ?
C65 C66 1.387(8) . ?
C66 H66 0.9500 . ?
C66 C67 1.388(8) . ?
C67 H67 0.9500 . ?
C67 C68 1.386(8) . ?
C68 H68 0.9500 . ?
C68 C69 1.398(8) . ?
C69 H69 0.9500 . ?
C70 C71 1.415(6) . ?
C70 C75 1.407(7) . ?
C71 H71 0.9500 . ?
C71 C72 1.397(7) . ?
C72 H72 0.9500 . ?
C72 C73 1.386(9) . ?
C73 H73 0.9500 . ?
C73 C74 1.396(9) . ?
C74 H74 0.9500 . ?
C74 C75 1.386(8) . ?
C75 H75 0.9500 . ?
C76 H76A 0.9900 . ?
C76 H76B 0.9900 . ?
C76 C77 1.520(7) . ?
C77 C78 1.387(7) . ?
C77 C82 1.383(7) . ?
C78 H78 0.9500 . ?
C78 C79 1.392(8) . ?
C79 H79 0.9500 . ?
C79 C80 1.403(9) . ?
C80 H80 0.9500 . ?
C80 C81 1.363(8) . ?
C81 H81 0.9500 . ?
C81 C82 1.404(7) . ?
C82 H82 0.9500 . ?

loop_
_geom_torsion_atom_site_label_1
_geom_torsion_atom_site_label_2
_geom_torsion_atom_site_label_3
_geom_torsion_atom_site_label_4
_geom_torsion
_geom_torsion_site_symmetry_1
_geom_torsion_site_symmetry_2
_geom_torsion_site_symmetry_3
_geom_torsion_site_symmetry_4
_geom_torsion_publ_flag
Cu1 N3 C70 C71 -171.9(4) . . . . ?
Cu1 N3 C70 C75 10.2(6) . . . . ?
Cu1 N3 C76 C77 -115.0(4) . . . . ?
N1 C2 C3 N2 -0.1(5) . . . . ?
N1 C4 C5 C6 -175.8(4) . . . . ?
N1 C4 C5 C10 4.9(6) . . . . ?
N1 C4 C9 C8 175.4(4) . . . . ?
N1 C4 C9 C24 -5.2(6) . . . . ?
N2 C37 C38 C39 176.9(4) . . . . ?
N2 C37 C38 C43 -5.1(6) . . . . ?
N2 C37 C42 C41 -178.6(4) . . . . ?
N2 C37 C42 C57 2.1(6) . . . . ?
N3 C70 C71 C72 179.0(5) . . . . ?
N3 C70 C75 C74 180.0(5) . . . . ?
N3 C76 C77 C78 -177.6(4) . . . . ?
N3 C76 C77 C82 3.7(6) . . . . ?
C1 N1 C2 C3 -0.3(5) . . . . ?
C1 N1 C4 C5 97.6(5) . . . . ?
C1 N1 C4 C9 -80.3(5) . . . . ?
C1 N2 C3 C2 0.5(5) . . . . ?
C1 N2 C37 C38 99.1(5) . . . . ?
C1 N2 C37 C42 -82.4(6) . . . . ?
C2 N1 C1 Cu1 -177.6(3) . . . . ?
C2 N1 C1 N2 0.6(5) . . . . ?
C2 N1 C4 C5 -86.8(5) . . . . ?
C2 N1 C4 C9 95.3(5) . . . . ?
C3 N2 C1 Cu1 177.3(3) . . . . ?
C3 N2 C1 N1 -0.6(5) . . . . ?
C3 N2 C37 C38 -80.3(5) . . . . ?
C3 N2 C37 C42 98.2(5) . . . . ?
C4 N1 C1 Cu1 -1.4(6) . . . . ?
C4 N1 C1 N2 176.7(4) . . . . ?
C4 N1 C2 C3 -176.3(4) . . . . ?
C4 C5 C6 C7 -0.2(7) . . . . ?
C4 C5 C10 C11 83.7(5) . . . . ?
C4 C5 C10 C17 -149.0(4) . . . . ?
C4 C9 C24 C25 159.3(4) . . . . ?
C4 C9 C24 C31 -73.3(5) . . . . ?
C5 C4 C9 C8 -2.5(6) . . . . ?
C5 C4 C9 C24 176.9(4) . . . . ?
C5 C6 C7 C8 -1.1(7) . . . . ?
C5 C6 C7 C23 178.2(4) . . . . ?
C5 C10 C11 C12 7.5(7) . . . . ?
C5 C10 C11 C16 -174.0(4) . . . . ?
C5 C10 C17 C18 -94.9(6) . . . . ?
C5 C10 C17 C22 82.5(6) . . . . ?
C6 C5 C10 C11 -95.5(5) . . . . ?
C6 C5 C10 C17 31.8(6) . . . . ?
C6 C7 C8 C9 0.6(7) . . . . ?
C7 C8 C9 C4 1.1(6) . . . . ?
C7 C8 C9 C24 -178.3(4) . . . . ?
C8 C9 C24 C25 -21.3(6) . . . . ?
C8 C9 C24 C31 106.1(5) . . . . ?
C9 C4 C5 C6 2.0(7) . . . . ?
C9 C4 C5 C10 -177.2(4) . . . . ?
C9 C24 C25 C26 -94.6(5) . . . . ?
C9 C24 C25 C30 85.5(5) . . . . ?
C9 C24 C31 C32 147.4(4) . . . . ?
C9 C24 C31 C36 -32.3(6) . . . . ?
C10 C5 C6 C7 179.1(4) . . . . ?
C10 C11 C12 C13 -179.9(5) . . . . ?
C10 C11 C16 C15 -180.0(5) . . . . ?
C10 C17 C18 C19 175.7(6) . . . . ?
C10 C17 C22 C21 -175.7(5) . . . . ?
C11 C10 C17 C18 32.7(7) . . . . ?
C11 C10 C17 C22 -149.9(5) . . . . ?
C11 C12 C13 C14 -0.4(9) . . . . ?
C12 C11 C16 C15 -1.4(8) . . . . ?
C12 C13 C14 C15 -1.2(10) . . . . ?
C13 C14 C15 C16 1.5(10) . . . . ?
C14 C15 C16 C11 -0.1(10) . . . . ?
C16 C11 C12 C13 1.7(8) . . . . ?
C17 C10 C11 C12 -119.1(5) . . . . ?
C17 C10 C11 C16 59.3(6) . . . . ?
C17 C18 C19 C20 0.6(11) . . . . ?
C18 C17 C22 C21 1.8(8) . . . . ?
C18 C19 C20 C21 0.5(11) . . . . ?
C19 C20 C21 C22 -0.5(10) . . . . ?
C20 C21 C22 C17 -0.7(9) . . . . ?
C22 C17 C18 C19 -1.7(9) . . . . ?
C23 C7 C8 C9 -178.7(4) . . . . ?
C24 C25 C26 C27 -179.4(4) . . . . ?
C24 C25 C30 C29 179.7(4) . . . . ?
C24 C31 C32 C33 -178.6(4) . . . . ?
C24 C31 C36 C35 -179.9(4) . . . . ?
C25 C24 C31 C32 -83.5(5) . . . . ?
C25 C24 C31 C36 96.8(5) . . . . ?
C25 C26 C27 C28 0.6(7) . . . . ?
C26 C25 C30 C29 -0.3(6) . . . . ?
C26 C27 C28 C29 -2.0(7) . . . . ?
C27 C28 C29 C30 2.3(7) . . . . ?
C28 C29 C30 C25 -1.1(7) . . . . ?
C30 C25 C26 C27 0.5(7) . . . . ?
C31 C24 C25 C26 138.2(4) . . . . ?
C31 C24 C25 C30 -41.7(6) . . . . ?
C31 C32 C33 C34 -1.3(8) . . . . ?
C32 C31 C36 C35 0.4(7) . . . . ?
C32 C33 C34 C35 0.0(8) . . . . ?
C33 C34 C35 C36 1.4(8) . . . . ?
C34 C35 C36 C31 -1.6(7) . . . . ?
C36 C31 C32 C33 1.1(7) . . . . ?
C37 N2 C1 Cu1 -2.1(7) . . . . ?
C37 N2 C1 N1 179.9(4) . . . . ?
C37 N2 C3 C2 179.9(4) . . . . ?
C37 C38 C39 C40 1.4(7) . . . . ?
C37 C38 C43 C44 -125.1(4) . . . . ?
C37 C38 C43 C50 106.2(5) . . . . ?
C37 C42 C57 C58 142.5(4) . . . . ?
C37 C42 C57 C64 -92.0(5) . . . . ?
C38 C37 C42 C41 -0.2(7) . . . . ?
C38 C37 C42 C57 -179.4(4) . . . . ?
C38 C39 C40 C41 0.6(7) . . . . ?
C38 C39 C40 C56 179.1(4) . . . . ?
C38 C43 C44 C45 79.9(5) . . . . ?
C38 C43 C44 C49 -96.9(5) . . . . ?
C38 C43 C50 C51 164.3(4) . . . . ?
C38 C43 C50 C55 -19.6(6) . . . . ?
C39 C38 C43 C44 52.8(5) . . . . ?
C39 C38 C43 C50 -75.8(5) . . . . ?
C39 C40 C41 C42 -2.5(7) . . . . ?
C40 C41 C42 C37 2.2(7) . . . . ?
C40 C41 C42 C57 -178.5(4) . . . . ?
C41 C42 C57 C58 -36.8(6) . . . . ?
C41 C42 C57 C64 88.7(5) . . . . ?
C42 C37 C38 C39 -1.6(6) . . . . ?
C42 C37 C38 C43 176.4(4) . . . . ?
C42 C57 C58 C59 98.8(6) . . . . ?
C42 C57 C58 C63 -80.7(6) . . . . ?
C42 C57 C64 C65 -40.9(7) . . . . ?
C42 C57 C64 C69 144.8(5) . . . . ?
C43 C38 C39 C40 -176.6(4) . . . . ?
C43 C44 C45 C46 -174.6(5) . . . . ?
C43 C44 C49 C48 175.8(5) . . . . ?
C43 C50 C51 C52 178.2(4) . . . . ?
C43 C50 C55 C54 -177.3(5) . . . . ?
C44 C43 C50 C51 39.8(6) . . . . ?
C44 C43 C50 C55 -144.0(5) . . . . ?
C44 C45 C46 C47 -2.4(8) . . . . ?
C45 C44 C49 C48 -1.1(7) . . . . ?
C45 C46 C47 C48 1.1(9) . . . . ?
C46 C47 C48 C49 0.2(9) . . . . ?
C47 C48 C49 C44 -0.2(8) . . . . ?
C49 C44 C45 C46 2.4(7) . . . . ?
C50 C43 C44 C45 -151.9(4) . . . . ?
C50 C43 C44 C49 31.2(6) . . . . ?
C50 C51 C52 C53 -1.1(8) . . . . ?
C51 C50 C55 C54 -1.1(7) . . . . ?
C51 C52 C53 C54 -0.8(8) . . . . ?
C52 C53 C54 C55 1.6(8) . . . . ?
C53 C54 C55 C50 -0.7(8) . . . . ?
C55 C50 C51 C52 2.0(7) . . . . ?
C56 C40 C41 C42 179.0(4) . . . . ?
C57 C58 C59 C60 -179.7(5) . . . . ?
C57 C58 C63 C62 179.2(5) . . . . ?
C57 C64 C65 C66 -172.6(5) . . . . ?
C57 C64 C69 C68 173.8(5) . . . . ?
C58 C57 C64 C65 83.6(6) . . . . ?
C58 C57 C64 C69 -90.7(6) . . . . ?
C58 C59 C60 C61 -0.7(9) . . . . ?
C59 C58 C63 C62 -0.3(8) . . . . ?
C59 C60 C61 C62 2.1(9) . . . . ?
C60 C61 C62 C63 -2.5(9) . . . . ?
C61 C62 C63 C58 1.6(8) . . . . ?
C63 C58 C59 C60 -0.1(8) . . . . ?
C64 C57 C58 C59 -26.8(7) . . . . ?
C64 C57 C58 C63 153.6(5) . . . . ?
C64 C65 C66 C67 -0.6(9) . . . . ?
C65 C64 C69 C68 -0.8(8) . . . . ?
C65 C66 C67 C68 -1.3(9) . . . . ?
C66 C67 C68 C69 2.1(9) . . . . ?
C67 C68 C69 C64 -1.1(9) . . . . ?
C69 C64 C65 C66 1.6(8) . . . . ?
C70 N3 C76 C77 73.9(5) . . . . ?
C70 C71 C72 C73 2.9(8) . . . . ?
C71 C70 C75 C74 1.9(7) . . . . ?
C71 C72 C73 C74 -1.2(8) . . . . ?
C72 C73 C74 C75 0.0(9) . . . . ?
C73 C74 C75 C70 -0.4(9) . . . . ?
C75 C70 C71 C72 -3.1(7) . . . . ?
C76 N3 C70 C71 -1.2(7) . . . . ?
C76 N3 C70 C75 -179.0(4) . . . . ?
C76 C77 C78 C79 -179.7(4) . . . . ?
C76 C77 C82 C81 179.6(4) . . . . ?
C77 C78 C79 C80 0.3(8) . . . . ?
C78 C77 C82 C81 0.8(7) . . . . ?
C78 C79 C80 C81 0.5(8) . . . . ?
C79 C80 C81 C82 -0.5(8) . . . . ?
C80 C81 C82 C77 -0.1(7) . . . . ?
C82 C77 C78 C79 -0.9(7) . . . . ?

loop_
_smtbx_masks_void_nr
_smtbx_masks_void_average_x
_smtbx_masks_void_average_y
_smtbx_masks_void_average_z
_smtbx_masks_void_volume
_smtbx_masks_void_count_electrons
_smtbx_masks_void_content
1 0.000 -0.680 -0.459 1037.8 296.7 '8 C4H8O'
2 0.283 -0.040 0.174 25.7 4.8 ?
3 0.283 0.540 0.674 25.7 4.9 ?
4 0.717 0.040 0.826 25.7 4.3 ?
5 0.717 0.460 0.326 25.7 4.2 ?
